data_7016229
loop_
_publ_author_name
'Kreitner, Christoph'
'Geier, Stephen J.'
'Stanlake, Louisa J. E.'
'Caputo, Christopher B.'
'Stephan, Douglas W.'

_publ_section_title
;
 Ring openings of lactone and ring contractions of lactide by
 frustrated Lewis pairs.
;
_journal_issue 25
_journal_name_full 'Dalton transactions (Cambridge, England : 2003)'
_journal_page_first 6771
_journal_page_last 6777
_journal_paper_doi 10.1039/c1dt10449g
_journal_volume 40
_journal_year 2011
_chemical_formula_sum 'C41 H41 B F15 O2 P'
_chemical_formula_weight 892.52
_chemical_name_systematic
;
?
;
_space_group_IT_number 2
_symmetry_cell_setting triclinic
_symmetry_space_group_name_Hall '-P 1'
_symmetry_space_group_name_H-M 'P -1'
_atom_sites_solution_hydrogens geom
_atom_sites_solution_primary direct
_atom_sites_solution_secondary difmap
_audit_creation_method SHELXL-97
_cell_angle_alpha 88.639(3)
_cell_angle_beta 85.623(3)
_cell_angle_gamma 89.851(3)
_cell_formula_units_Z 2
_cell_length_a 10.9269(7)
_cell_length_b 12.7792(8)
_cell_length_c 14.1384(8)
_cell_measurement_reflns_used 9787
_cell_measurement_temperature 150(2)
_cell_measurement_theta_max 36.10
_cell_measurement_theta_min 2.76
_cell_volume 1967.9(2)
_computing_cell_refinement 'Bruker SAINT'
_computing_data_collection 'Bruker APEX2'
_computing_data_reduction 'Bruker SAINT'
_computing_molecular_graphics 'Bruker SHELXTL'
_computing_publication_material 'Bruker SHELXTL'
_computing_structure_refinement 'SHELXL-97 (Sheldrick, 2008)'
_computing_structure_solution 'SHELXS-97 (Sheldrick, 2008)'
_diffrn_ambient_temperature 150(2)
_diffrn_measured_fraction_theta_full 0.992
_diffrn_measured_fraction_theta_max 0.992
_diffrn_measurement_device_type 'Bruker APEX-II CCD'
_diffrn_measurement_method '\f and \w scans'
_diffrn_radiation_monochromator graphite
_diffrn_radiation_source 'fine-focus sealed tube'
_diffrn_radiation_type MoK\a
_diffrn_radiation_wavelength 0.71073
_diffrn_reflns_av_R_equivalents 0.0268
_diffrn_reflns_av_sigmaI/netI 0.0331
_diffrn_reflns_limit_h_max 18
_diffrn_reflns_limit_h_min -15
_diffrn_reflns_limit_k_max 21
_diffrn_reflns_limit_k_min -21
_diffrn_reflns_limit_l_max 23
_diffrn_reflns_limit_l_min -23
_diffrn_reflns_number 67205
_diffrn_reflns_theta_full 36.23
_diffrn_reflns_theta_max 36.23
_diffrn_reflns_theta_min 1.44
_exptl_absorpt_coefficient_mu 0.178
_exptl_absorpt_correction_T_max 0.7471
_exptl_absorpt_correction_T_min 0.6994
_exptl_absorpt_correction_type multi-scan
_exptl_crystal_colour colourless
_exptl_crystal_density_diffrn 1.506
_exptl_crystal_density_method 'not measured'
_exptl_crystal_description block
_exptl_crystal_F_000 916
_exptl_crystal_size_max 0.43
_exptl_crystal_size_mid 0.25
_exptl_crystal_size_min 0.23
_refine_diff_density_max 0.517
_refine_diff_density_min -0.362
_refine_diff_density_rms 0.055
_refine_ls_extinction_method none
_refine_ls_goodness_of_fit_ref 1.035
_refine_ls_hydrogen_treatment constr
_refine_ls_matrix_type full
_refine_ls_number_parameters 541
_refine_ls_number_reflns 18788
_refine_ls_number_restraints 0
_refine_ls_restrained_S_all 1.035
_refine_ls_R_factor_all 0.0618
_refine_ls_R_factor_gt 0.0410
_refine_ls_shift/su_max 0.001
_refine_ls_shift/su_mean 0.000
_refine_ls_structure_factor_coef Fsqd
_refine_ls_weighting_details 'calc w=1/[\s^2^(Fo^2^)+(0.0556P)^2^+0.3096P] where P=(Fo^2^+2Fc^2^)/3'
_refine_ls_weighting_scheme calc
_refine_ls_wR_factor_gt 0.1047
_refine_ls_wR_factor_ref 0.1157
_reflns_number_gt 14079
_reflns_number_total 18788
_reflns_threshold_expression >2sigma(I)
_cod_data_source_file c1dt10449g.txt
_cod_data_source_block ck001_0m
_cod_depositor_comments
;
The following automatic conversions were performed:

'_symmetry_cell_setting' value 'Triclinic' changed to 'triclinic'
according to /home/saulius/struct/CIF-dictionaries/cif_core.dic
dictionary named 'cif_core.dic' version 2.4.1 from 2010-06-29.

Automatic conversion script
Id: cif_fix_values 1715 2011-07-08 13:25:40Z adriana 
;
_cod_original_sg_symbol_H-M P-1
_cod_database_code 7016229

loop_
_symmetry_equiv_pos_as_xyz
'x, y, z'
'-x, -y, -z'

loop_
_atom_site_label
_atom_site_type_symbol
_atom_site_fract_x
_atom_site_fract_y
_atom_site_fract_z
_atom_site_U_iso_or_equiv
_atom_site_adp_type
_atom_site_occupancy
_atom_site_symmetry_multiplicity
_atom_site_calc_flag
_atom_site_refinement_flags
_atom_site_disorder_assembly
_atom_site_disorder_group
P1 P 0.275370(18) -0.211142(16) 0.252961(14) 0.01449(4) Uani 1 1 d . . .
B1 B 0.00870(8) 0.23561(7) 0.29295(6) 0.01717(15) Uani 1 1 d . . .
O1 O -0.02910(6) 0.12310(5) 0.30598(4) 0.01915(11) Uani 1 1 d . . .
O2 O -0.10638(6) 0.12708(6) 0.45798(4) 0.02514(14) Uani 1 1 d . . .
F2 F 0.02650(5) 0.45545(4) 0.25312(4) 0.02641(12) Uani 1 1 d . . .
F3 F -0.15223(6) 0.58822(5) 0.20762(5) 0.03245(14) Uani 1 1 d . . .
F4 F -0.38890(6) 0.52055(6) 0.21156(5) 0.03931(16) Uani 1 1 d . . .
F5 F -0.44122(6) 0.31582(6) 0.25495(5) 0.03907(16) Uani 1 1 d . . .
F6 F -0.26701(6) 0.18315(5) 0.29814(5) 0.03124(13) Uani 1 1 d . . .
F8 F -0.07035(6) 0.14154(5) 0.12325(4) 0.03355(14) Uani 1 1 d . . .
F9 F 0.05269(9) 0.12674(8) -0.04474(5) 0.0553(2) Uani 1 1 d . . .
F10 F 0.27642(9) 0.22002(8) -0.07993(5) 0.0632(3) Uani 1 1 d . . .
F11 F 0.37558(7) 0.32543(7) 0.06067(6) 0.0508(2) Uani 1 1 d . . .
F12 F 0.25701(6) 0.33959(5) 0.23042(5) 0.03442(14) Uani 1 1 d . . .
F14 F -0.04811(5) 0.38212(5) 0.45734(4) 0.02711(12) Uani 1 1 d . . .
F15 F 0.07685(6) 0.39456(5) 0.60895(4) 0.03177(13) Uani 1 1 d . . .
F16 F 0.28869(6) 0.28371(6) 0.62351(4) 0.03334(14) Uani 1 1 d . . .
F17 F 0.36829(6) 0.15470(6) 0.48036(5) 0.03530(15) Uani 1 1 d . . .
F18 F 0.24079(6) 0.13703(5) 0.32808(4) 0.02957(13) Uani 1 1 d . . .
C1 C -0.10962(8) 0.31294(7) 0.27907(5) 0.01775(14) Uani 1 1 d . . .
C2 C -0.08924(8) 0.41812(7) 0.25534(6) 0.01979(15) Uani 1 1 d . . .
C3 C -0.17932(9) 0.48840(7) 0.23283(6) 0.02343(17) Uani 1 1 d . . .
C4 C -0.29934(9) 0.45399(9) 0.23367(7) 0.02648(18) Uani 1 1 d . . .
C5 C -0.32517(8) 0.35060(9) 0.25565(7) 0.02586(18) Uani 1 1 d . . .
C6 C -0.23158(8) 0.28279(7) 0.27771(6) 0.02154(16) Uani 1 1 d . . .
C7 C 0.08854(8) 0.23690(7) 0.18855(6) 0.02057(16) Uani 1 1 d . . .
C8 C 0.04205(10) 0.18566(8) 0.11334(6) 0.02561(18) Uani 1 1 d . . .
C9 C 0.10353(12) 0.17853(10) 0.02397(7) 0.0353(2) Uani 1 1 d . . .
C10 C 0.21603(12) 0.22601(10) 0.00623(7) 0.0394(3) Uani 1 1 d . . .
C11 C 0.26533(10) 0.27949(9) 0.07693(8) 0.0345(2) Uani 1 1 d . . .
C12 C 0.20159(9) 0.28462(8) 0.16583(7) 0.02605(19) Uani 1 1 d . . .
C13 C 0.09154(7) 0.26181(7) 0.38187(6) 0.01818(14) Uani 1 1 d . . .
C14 C 0.05601(7) 0.32571(7) 0.45713(6) 0.01880(14) Uani 1 1 d . . .
C15 C 0.11969(8) 0.33355(7) 0.53773(6) 0.02108(16) Uani 1 1 d . . .
C16 C 0.22617(8) 0.27720(8) 0.54562(6) 0.02278(16) Uani 1 1 d . . .
C17 C 0.26647(8) 0.21252(8) 0.47269(7) 0.02345(17) Uani 1 1 d . . .
C18 C 0.19888(8) 0.20586(7) 0.39452(6) 0.02105(16) Uani 1 1 d . . .
C19 C -0.07990(7) 0.08036(7) 0.38502(6) 0.01750(14) Uani 1 1 d . . .
C20 C -0.10429(7) -0.03532(7) 0.37671(6) 0.01935(15) Uani 1 1 d . . .
H20A H -0.1922 -0.0485 0.3953 0.023 Uiso 1 1 calc R . .
H20B H -0.0561 -0.0740 0.4227 0.023 Uiso 1 1 calc R . .
C21 C -0.07366(7) -0.08021(7) 0.27837(6) 0.01903(15) Uani 1 1 d . . .
H21A H -0.1135 -0.0360 0.2311 0.023 Uiso 1 1 calc R . .
H21B H -0.1097 -0.1511 0.2773 0.023 Uiso 1 1 calc R . .
C22 C 0.06345(7) -0.08758(7) 0.24783(6) 0.01743(14) Uani 1 1 d . . .
H22A H 0.1018 -0.0182 0.2541 0.021 Uiso 1 1 calc R . .
H22B H 0.0739 -0.1065 0.1802 0.021 Uiso 1 1 calc R . .
C23 C 0.12929(7) -0.16909(7) 0.30744(6) 0.01830(14) Uani 1 1 d . . .
H23A H 0.0754 -0.2310 0.3190 0.022 Uiso 1 1 calc R . .
H23B H 0.1423 -0.1391 0.3698 0.022 Uiso 1 1 calc R . .
C24 C 0.34013(7) -0.30630(7) 0.33332(5) 0.01675(14) Uani 1 1 d . . .
H24A H 0.4259 -0.3212 0.3073 0.020 Uiso 1 1 calc R . .
C25 C 0.34813(8) -0.25974(7) 0.43262(6) 0.02141(16) Uani 1 1 d . . .
H25A H 0.3935 -0.1927 0.4267 0.026 Uiso 1 1 calc R . .
H25B H 0.2645 -0.2456 0.4615 0.026 Uiso 1 1 calc R . .
C26 C 0.41387(8) -0.33650(8) 0.49614(6) 0.02341(17) Uani 1 1 d . . .
H26A H 0.4992 -0.3468 0.4692 0.028 Uiso 1 1 calc R . .
H26B H 0.4171 -0.3068 0.5600 0.028 Uiso 1 1 calc R . .
C27 C 0.34806(8) -0.44190(8) 0.50484(6) 0.02415(17) Uani 1 1 d . . .
H27A H 0.2653 -0.4328 0.5373 0.029 Uiso 1 1 calc R . .
H27B H 0.3945 -0.4911 0.5437 0.029 Uiso 1 1 calc R . .
C28 C 0.33634(9) -0.48742(7) 0.40699(7) 0.02431(17) Uani 1 1 d . . .
H28A H 0.2897 -0.5538 0.4141 0.029 Uiso 1 1 calc R . .
H28B H 0.4192 -0.5033 0.3774 0.029 Uiso 1 1 calc R . .
C29 C 0.27115(8) -0.41166(7) 0.34204(6) 0.02130(15) Uani 1 1 d . . .
H29A H 0.1857 -0.4003 0.3684 0.026 Uiso 1 1 calc R . .
H29B H 0.2684 -0.4420 0.2785 0.026 Uiso 1 1 calc R . .
C30 C 0.37879(7) -0.09771(7) 0.23670(6) 0.01710(14) Uani 1 1 d . . .
H30A H 0.3555 -0.0494 0.2897 0.021 Uiso 1 1 calc R . .
C31 C 0.51496(8) -0.12564(8) 0.24403(7) 0.02413(17) Uani 1 1 d . . .
H31A H 0.5250 -0.1628 0.3052 0.029 Uiso 1 1 calc R . .
H31B H 0.5427 -0.1729 0.1922 0.029 Uiso 1 1 calc R . .
C32 C 0.59361(9) -0.02630(9) 0.23735(8) 0.0323(2) Uani 1 1 d . . .
H32A H 0.5695 0.0184 0.2919 0.039 Uiso 1 1 calc R . .
H32B H 0.6809 -0.0458 0.2409 0.039 Uiso 1 1 calc R . .
C33 C 0.57909(9) 0.03550(9) 0.14538(8) 0.0296(2) Uani 1 1 d . . .
H33A H 0.6101 -0.0065 0.0907 0.035 Uiso 1 1 calc R . .
H33B H 0.6281 0.1006 0.1447 0.035 Uiso 1 1 calc R . .
C34 C 0.44449(9) 0.06273(8) 0.13639(7) 0.02664(18) Uani 1 1 d . . .
H34A H 0.4359 0.0990 0.0746 0.032 Uiso 1 1 calc R . .
H34B H 0.4164 0.1111 0.1872 0.032 Uiso 1 1 calc R . .
C35 C 0.36344(8) -0.03516(7) 0.14352(6) 0.02246(16) Uani 1 1 d . . .
H35A H 0.3857 -0.0802 0.0888 0.027 Uiso 1 1 calc R . .
H35B H 0.2764 -0.0143 0.1409 0.027 Uiso 1 1 calc R . .
C36 C 0.25108(8) -0.26796(7) 0.13826(6) 0.01799(14) Uani 1 1 d . . .
H36A H 0.2436 -0.2080 0.0923 0.022 Uiso 1 1 calc R . .
C37 C 0.12938(8) -0.32969(7) 0.14079(6) 0.02120(15) Uani 1 1 d . . .
H37A H 0.1286 -0.3848 0.1912 0.025 Uiso 1 1 calc R . .
H37B H 0.0597 -0.2818 0.1562 0.025 Uiso 1 1 calc R . .
C38 C 0.11368(10) -0.37994(8) 0.04550(7) 0.02821(19) Uani 1 1 d . . .
H38A H 0.0378 -0.4225 0.0501 0.034 Uiso 1 1 calc R . .
H38B H 0.1055 -0.3246 -0.0038 0.034 Uiso 1 1 calc R . .
C39 C 0.22344(11) -0.44911(9) 0.01722(7) 0.0310(2) Uani 1 1 d . . .
H39A H 0.2110 -0.4826 -0.0437 0.037 Uiso 1 1 calc R . .
H39B H 0.2311 -0.5050 0.0661 0.037 Uiso 1 1 calc R . .
C40 C 0.34067(10) -0.38407(9) 0.00701(7) 0.0319(2) Uani 1 1 d . . .
H40A H 0.3337 -0.3293 -0.0430 0.038 Uiso 1 1 calc R . .
H40B H 0.4111 -0.4296 -0.0125 0.038 Uiso 1 1 calc R . .
C41 C 0.36340(8) -0.33266(8) 0.10083(6) 0.02450(17) Uani 1 1 d . . .
H41A H 0.4360 -0.2864 0.0913 0.029 Uiso 1 1 calc R . .
H41B H 0.3810 -0.3875 0.1485 0.029 Uiso 1 1 calc R . .

loop_
_atom_site_aniso_label
_atom_site_aniso_U_11
_atom_site_aniso_U_22
_atom_site_aniso_U_33
_atom_site_aniso_U_23
_atom_site_aniso_U_13
_atom_site_aniso_U_12
P1 0.01379(8) 0.01489(9) 0.01470(8) -0.00021(6) -0.00052(6) 0.00118(6)
B1 0.0194(4) 0.0151(4) 0.0167(3) -0.0020(3) 0.0011(3) -0.0004(3)
O1 0.0252(3) 0.0159(3) 0.0159(2) -0.0009(2) 0.0017(2) -0.0013(2)
O2 0.0281(3) 0.0279(3) 0.0187(3) -0.0045(2) 0.0042(2) -0.0003(3)
F2 0.0232(2) 0.0190(3) 0.0366(3) 0.0011(2) -0.0006(2) -0.0030(2)
F3 0.0438(4) 0.0201(3) 0.0334(3) 0.0034(2) -0.0045(3) 0.0059(3)
F4 0.0335(3) 0.0454(4) 0.0395(4) 0.0034(3) -0.0083(3) 0.0185(3)
F5 0.0201(3) 0.0565(5) 0.0416(4) 0.0030(3) -0.0095(3) -0.0037(3)
F6 0.0258(3) 0.0272(3) 0.0414(3) 0.0035(3) -0.0081(2) -0.0094(2)
F8 0.0414(4) 0.0368(4) 0.0235(3) -0.0034(2) -0.0077(2) -0.0048(3)
F9 0.0802(6) 0.0671(6) 0.0197(3) -0.0143(3) -0.0084(3) 0.0169(5)
F10 0.0725(6) 0.0826(7) 0.0289(3) 0.0086(4) 0.0276(4) 0.0316(5)
F11 0.0332(3) 0.0542(5) 0.0596(5) 0.0194(4) 0.0248(3) 0.0061(3)
F12 0.0272(3) 0.0342(3) 0.0408(3) 0.0004(3) 0.0041(3) -0.0086(3)
F14 0.0239(3) 0.0325(3) 0.0258(3) -0.0110(2) -0.0048(2) 0.0111(2)
F15 0.0359(3) 0.0371(3) 0.0233(3) -0.0125(2) -0.0052(2) 0.0020(3)
F16 0.0288(3) 0.0449(4) 0.0278(3) 0.0023(3) -0.0125(2) -0.0043(3)
F17 0.0231(3) 0.0379(4) 0.0455(4) 0.0030(3) -0.0078(3) 0.0100(3)
F18 0.0285(3) 0.0281(3) 0.0320(3) -0.0075(2) 0.0004(2) 0.0109(2)
C1 0.0196(3) 0.0184(4) 0.0154(3) -0.0026(3) -0.0013(2) -0.0004(3)
C2 0.0213(3) 0.0187(4) 0.0193(3) -0.0021(3) -0.0010(3) 0.0001(3)
C3 0.0306(4) 0.0208(4) 0.0190(3) -0.0008(3) -0.0028(3) 0.0048(3)
C4 0.0263(4) 0.0331(5) 0.0204(4) -0.0008(3) -0.0045(3) 0.0097(4)
C5 0.0192(4) 0.0371(5) 0.0218(4) -0.0014(3) -0.0048(3) 0.0003(3)
C6 0.0214(4) 0.0233(4) 0.0202(3) -0.0011(3) -0.0036(3) -0.0021(3)
C7 0.0243(4) 0.0178(4) 0.0187(3) 0.0011(3) 0.0031(3) 0.0037(3)
C8 0.0341(5) 0.0246(4) 0.0178(3) 0.0000(3) -0.0003(3) 0.0067(4)
C9 0.0508(6) 0.0384(6) 0.0163(4) -0.0016(4) -0.0001(4) 0.0179(5)
C10 0.0481(6) 0.0447(7) 0.0224(4) 0.0079(4) 0.0144(4) 0.0239(5)
C11 0.0301(5) 0.0345(6) 0.0356(5) 0.0122(4) 0.0154(4) 0.0115(4)
C12 0.0252(4) 0.0238(4) 0.0275(4) 0.0051(3) 0.0069(3) 0.0043(3)
C13 0.0173(3) 0.0170(4) 0.0201(3) -0.0015(3) 0.0003(3) 0.0002(3)
C14 0.0169(3) 0.0193(4) 0.0203(3) -0.0026(3) -0.0017(3) 0.0008(3)
C15 0.0222(4) 0.0216(4) 0.0196(3) -0.0031(3) -0.0014(3) -0.0026(3)
C16 0.0204(4) 0.0258(4) 0.0226(4) 0.0037(3) -0.0057(3) -0.0056(3)
C17 0.0168(3) 0.0237(4) 0.0297(4) 0.0042(3) -0.0029(3) 0.0011(3)
C18 0.0198(3) 0.0194(4) 0.0236(4) -0.0017(3) 0.0010(3) 0.0022(3)
C19 0.0158(3) 0.0192(4) 0.0173(3) 0.0000(3) -0.0006(2) 0.0011(3)
C20 0.0167(3) 0.0186(4) 0.0222(3) 0.0015(3) 0.0019(3) 0.0002(3)
C21 0.0146(3) 0.0179(4) 0.0249(4) -0.0023(3) -0.0028(3) -0.0002(3)
C22 0.0161(3) 0.0161(3) 0.0200(3) -0.0014(3) -0.0009(2) 0.0017(3)
C23 0.0162(3) 0.0202(4) 0.0182(3) -0.0002(3) 0.0006(2) 0.0024(3)
C24 0.0165(3) 0.0171(3) 0.0165(3) 0.0010(3) -0.0009(2) 0.0025(3)
C25 0.0244(4) 0.0232(4) 0.0167(3) -0.0009(3) -0.0024(3) 0.0045(3)
C26 0.0210(4) 0.0299(5) 0.0193(3) 0.0026(3) -0.0031(3) 0.0033(3)
C27 0.0200(4) 0.0301(5) 0.0218(4) 0.0090(3) -0.0012(3) 0.0040(3)
C28 0.0252(4) 0.0202(4) 0.0274(4) 0.0068(3) -0.0036(3) 0.0007(3)
C29 0.0222(4) 0.0197(4) 0.0222(4) 0.0034(3) -0.0039(3) -0.0007(3)
C30 0.0158(3) 0.0165(3) 0.0190(3) 0.0001(3) -0.0013(2) -0.0003(3)
C31 0.0157(3) 0.0263(4) 0.0306(4) 0.0037(3) -0.0041(3) -0.0006(3)
C32 0.0216(4) 0.0366(6) 0.0393(5) 0.0055(4) -0.0089(4) -0.0099(4)
C33 0.0225(4) 0.0295(5) 0.0361(5) 0.0039(4) 0.0007(4) -0.0085(4)
C34 0.0255(4) 0.0210(4) 0.0327(4) 0.0054(3) 0.0006(3) -0.0029(3)
C35 0.0193(3) 0.0231(4) 0.0249(4) 0.0062(3) -0.0032(3) -0.0023(3)
C36 0.0196(3) 0.0181(4) 0.0163(3) -0.0006(3) -0.0018(2) -0.0002(3)
C37 0.0204(3) 0.0205(4) 0.0232(4) -0.0025(3) -0.0040(3) -0.0021(3)
C38 0.0316(5) 0.0284(5) 0.0260(4) -0.0040(4) -0.0101(3) -0.0040(4)
C39 0.0416(5) 0.0276(5) 0.0241(4) -0.0092(4) -0.0028(4) -0.0022(4)
C40 0.0360(5) 0.0383(6) 0.0210(4) -0.0109(4) 0.0033(4) -0.0008(4)
C41 0.0221(4) 0.0298(5) 0.0215(4) -0.0079(3) 0.0013(3) 0.0020(3)

loop_
_atom_type_symbol
_atom_type_description
_atom_type_scat_dispersion_real
_atom_type_scat_dispersion_imag
_atom_type_scat_source
C C 0.0033 0.0016 'International Tables Vol C Tables 4.2.6.8 and 6.1.1.4'
H H 0.0000 0.0000 'International Tables Vol C Tables 4.2.6.8 and 6.1.1.4'
O O 0.0106 0.0060 'International Tables Vol C Tables 4.2.6.8 and 6.1.1.4'
B B 0.0013 0.0007 'International Tables Vol C Tables 4.2.6.8 and 6.1.1.4'
F F 0.0171 0.0103 'International Tables Vol C Tables 4.2.6.8 and 6.1.1.4'
P P 0.1023 0.0942 'International Tables Vol C Tables 4.2.6.8 and 6.1.1.4'

loop_
_geom_angle_atom_site_label_1
_geom_angle_atom_site_label_2
_geom_angle_atom_site_label_3
_geom_angle
_geom_angle_site_symmetry_1
_geom_angle_site_symmetry_3
_geom_angle_publ_flag
C23 P1 C24 107.81(4) . . ?
C23 P1 C36 108.81(4) . . ?
C24 P1 C36 111.65(4) . . ?
C23 P1 C30 109.13(4) . . ?
C24 P1 C30 109.04(4) . . ?
C36 P1 C30 110.33(4) . . ?
O1 B1 C13 106.37(7) . . ?
O1 B1 C1 111.88(7) . . ?
C13 B1 C1 116.17(7) . . ?
O1 B1 C7 102.79(6) . . ?
C13 B1 C7 113.56(7) . . ?
C1 B1 C7 105.35(7) . . ?
C19 O1 B1 125.24(7) . . ?
C6 C1 C2 113.67(8) . . ?
C6 C1 B1 126.70(8) . . ?
C2 C1 B1 119.21(7) . . ?
F2 C2 C3 116.67(8) . . ?
F2 C2 C1 118.61(8) . . ?
C3 C2 C1 124.72(8) . . ?
F3 C3 C2 121.44(9) . . ?
F3 C3 C4 119.59(9) . . ?
C2 C3 C4 118.95(9) . . ?
F4 C4 C5 120.64(9) . . ?
F4 C4 C3 120.27(10) . . ?
C5 C4 C3 119.09(9) . . ?
F5 C5 C4 119.60(9) . . ?
F5 C5 C6 120.48(9) . . ?
C4 C5 C6 119.92(9) . . ?
F6 C6 C5 115.05(8) . . ?
F6 C6 C1 121.30(8) . . ?
C5 C6 C1 123.65(9) . . ?
C8 C7 C12 113.98(8) . . ?
C8 C7 B1 119.18(8) . . ?
C12 C7 B1 126.84(8) . . ?
F8 C8 C9 115.57(10) . . ?
F8 C8 C7 120.53(8) . . ?
C9 C8 C7 123.87(10) . . ?
F9 C9 C10 120.37(9) . . ?
F9 C9 C8 120.20(12) . . ?
C10 C9 C8 119.43(11) . . ?
F10 C10 C11 120.54(12) . . ?
F10 C10 C9 120.09(12) . . ?
C11 C10 C9 119.36(9) . . ?
F11 C11 C10 119.89(9) . . ?
F11 C11 C12 120.36(12) . . ?
C10 C11 C12 119.74(10) . . ?
F12 C12 C7 121.05(8) . . ?
F12 C12 C11 115.37(9) . . ?
C7 C12 C11 123.58(10) . . ?
C14 C13 C18 113.48(8) . . ?
C14 C13 B1 125.63(7) . . ?
C18 C13 B1 120.16(7) . . ?
F14 C14 C15 115.23(7) . . ?
F14 C14 C13 120.80(8) . . ?
C15 C14 C13 123.92(8) . . ?
F15 C15 C16 119.83(8) . . ?
F15 C15 C14 120.24(8) . . ?
C16 C15 C14 119.91(8) . . ?
F16 C16 C15 120.59(9) . . ?
F16 C16 C17 120.60(9) . . ?
C15 C16 C17 118.80(8) . . ?
F17 C17 C18 121.12(9) . . ?
F17 C17 C16 119.61(9) . . ?
C18 C17 C16 119.23(8) . . ?
F18 C18 C17 115.86(8) . . ?
F18 C18 C13 119.47(8) . . ?
C17 C18 C13 124.65(8) . . ?
O2 C19 O1 125.00(8) . . ?
O2 C19 C20 122.20(7) . . ?
O1 C19 C20 112.80(7) . . ?
C19 C20 C21 115.54(7) . . ?
C19 C20 H20A 108.4 . . ?
C21 C20 H20A 108.4 . . ?
C19 C20 H20B 108.4 . . ?
C21 C20 H20B 108.4 . . ?
H20A C20 H20B 107.5 . . ?
C20 C21 C22 115.08(7) . . ?
C20 C21 H21A 108.5 . . ?
C22 C21 H21A 108.5 . . ?
C20 C21 H21B 108.5 . . ?
C22 C21 H21B 108.5 . . ?
H21A C21 H21B 107.5 . . ?
C21 C22 C23 112.22(6) . . ?
C21 C22 H22A 109.2 . . ?
C23 C22 H22A 109.2 . . ?
C21 C22 H22B 109.2 . . ?
C23 C22 H22B 109.2 . . ?
H22A C22 H22B 107.9 . . ?
C22 C23 P1 113.88(5) . . ?
C22 C23 H23A 108.8 . . ?
P1 C23 H23A 108.8 . . ?
C22 C23 H23B 108.8 . . ?
P1 C23 H23B 108.8 . . ?
H23A C23 H23B 107.7 . . ?
C29 C24 C25 110.07(7) . . ?
C29 C24 P1 114.03(6) . . ?
C25 C24 P1 110.63(6) . . ?
C29 C24 H24A 107.3 . . ?
C25 C24 H24A 107.3 . . ?
P1 C24 H24A 107.3 . . ?
C26 C25 C24 109.87(7) . . ?
C26 C25 H25A 109.7 . . ?
C24 C25 H25A 109.7 . . ?
C26 C25 H25B 109.7 . . ?
C24 C25 H25B 109.7 . . ?
H25A C25 H25B 108.2 . . ?
C27 C26 C25 111.10(8) . . ?
C27 C26 H26A 109.4 . . ?
C25 C26 H26A 109.4 . . ?
C27 C26 H26B 109.4 . . ?
C25 C26 H26B 109.4 . . ?
H26A C26 H26B 108.0 . . ?
C26 C27 C28 110.70(7) . . ?
C26 C27 H27A 109.5 . . ?
C28 C27 H27A 109.5 . . ?
C26 C27 H27B 109.5 . . ?
C28 C27 H27B 109.5 . . ?
H27A C27 H27B 108.1 . . ?
C27 C28 C29 111.69(8) . . ?
C27 C28 H28A 109.3 . . ?
C29 C28 H28A 109.3 . . ?
C27 C28 H28B 109.3 . . ?
C29 C28 H28B 109.3 . . ?
H28A C28 H28B 107.9 . . ?
C28 C29 C24 109.83(7) . . ?
C28 C29 H29A 109.7 . . ?
C24 C29 H29A 109.7 . . ?
C28 C29 H29B 109.7 . . ?
C24 C29 H29B 109.7 . . ?
H29A C29 H29B 108.2 . . ?
C31 C30 C35 109.80(7) . . ?
C31 C30 P1 113.58(6) . . ?
C35 C30 P1 113.07(6) . . ?
C31 C30 H30A 106.6 . . ?
C35 C30 H30A 106.6 . . ?
P1 C30 H30A 106.6 . . ?
C32 C31 C30 110.34(8) . . ?
C32 C31 H31A 109.6 . . ?
C30 C31 H31A 109.6 . . ?
C32 C31 H31B 109.6 . . ?
C30 C31 H31B 109.6 . . ?
H31A C31 H31B 108.1 . . ?
C33 C32 C31 111.75(9) . . ?
C33 C32 H32A 109.3 . . ?
C31 C32 H32A 109.3 . . ?
C33 C32 H32B 109.3 . . ?
C31 C32 H32B 109.3 . . ?
H32A C32 H32B 107.9 . . ?
C32 C33 C34 110.27(8) . . ?
C32 C33 H33A 109.6 . . ?
C34 C33 H33A 109.6 . . ?
C32 C33 H33B 109.6 . . ?
C34 C33 H33B 109.6 . . ?
H33A C33 H33B 108.1 . . ?
C33 C34 C35 111.62(8) . . ?
C33 C34 H34A 109.3 . . ?
C35 C34 H34A 109.3 . . ?
C33 C34 H34B 109.3 . . ?
C35 C34 H34B 109.3 . . ?
H34A C34 H34B 108.0 . . ?
C34 C35 C30 111.23(8) . . ?
C34 C35 H35A 109.4 . . ?
C30 C35 H35A 109.4 . . ?
C34 C35 H35B 109.4 . . ?
C30 C35 H35B 109.4 . . ?
H35A C35 H35B 108.0 . . ?
C41 C36 C37 112.98(7) . . ?
C41 C36 P1 111.38(6) . . ?
C37 C36 P1 112.10(5) . . ?
C41 C36 H36A 106.6 . . ?
C37 C36 H36A 106.6 . . ?
P1 C36 H36A 106.6 . . ?
C38 C37 C36 111.10(7) . . ?
C38 C37 H37A 109.4 . . ?
C36 C37 H37A 109.4 . . ?
C38 C37 H37B 109.4 . . ?
C36 C37 H37B 109.4 . . ?
H37A C37 H37B 108.0 . . ?
C39 C38 C37 110.52(8) . . ?
C39 C38 H38A 109.5 . . ?
C37 C38 H38A 109.5 . . ?
C39 C38 H38B 109.5 . . ?
C37 C38 H38B 109.5 . . ?
H38A C38 H38B 108.1 . . ?
C38 C39 C40 110.21(9) . . ?
C38 C39 H39A 109.6 . . ?
C40 C39 H39A 109.6 . . ?
C38 C39 H39B 109.6 . . ?
C40 C39 H39B 109.6 . . ?
H39A C39 H39B 108.1 . . ?
C39 C40 C41 110.73(8) . . ?
C39 C40 H40A 109.5 . . ?
C41 C40 H40A 109.5 . . ?
C39 C40 H40B 109.5 . . ?
C41 C40 H40B 109.5 . . ?
H40A C40 H40B 108.1 . . ?
C40 C41 C36 111.28(8) . . ?
C40 C41 H41A 109.4 . . ?
C36 C41 H41A 109.4 . . ?
C40 C41 H41B 109.4 . . ?
C36 C41 H41B 109.4 . . ?
H41A C41 H41B 108.0 . . ?

loop_
_geom_bond_atom_site_label_1
_geom_bond_atom_site_label_2
_geom_bond_distance
_geom_bond_site_symmetry_2
_geom_bond_publ_flag
P1 C23 1.8049(8) . ?
P1 C24 1.8229(8) . ?
P1 C36 1.8304(9) . ?
P1 C30 1.8396(8) . ?
B1 O1 1.5003(11) . ?
B1 C13 1.6453(13) . ?
B1 C1 1.6460(13) . ?
B1 C7 1.6560(11) . ?
O1 C19 1.3164(9) . ?
O2 C19 1.2194(10) . ?
F2 C2 1.3507(10) . ?
F3 C3 1.3439(11) . ?
F4 C4 1.3450(12) . ?
F5 C5 1.3456(11) . ?
F6 C6 1.3501(11) . ?
F8 C8 1.3489(12) . ?
F9 C9 1.3436(15) . ?
F10 C10 1.3441(11) . ?
F11 C11 1.3430(13) . ?
F12 C12 1.3458(13) . ?
F14 C14 1.3451(10) . ?
F15 C15 1.3432(10) . ?
F16 C16 1.3438(11) . ?
F17 C17 1.3438(11) . ?
F18 C18 1.3554(10) . ?
C1 C6 1.3899(12) . ?
C1 C2 1.3919(12) . ?
C2 C3 1.3807(13) . ?
C3 C4 1.3834(14) . ?
C4 C5 1.3750(15) . ?
C5 C6 1.3875(14) . ?
C7 C8 1.3909(14) . ?
C7 C12 1.3911(13) . ?
C8 C9 1.3898(13) . ?
C9 C10 1.3754(19) . ?
C10 C11 1.368(2) . ?
C11 C12 1.3926(13) . ?
C13 C14 1.3880(11) . ?
C13 C18 1.3930(12) . ?
C14 C15 1.3855(13) . ?
C15 C16 1.3771(13) . ?
C16 C17 1.3819(14) . ?
C17 C18 1.3797(14) . ?
C19 C20 1.5117(12) . ?
C20 C21 1.5296(12) . ?
C20 H20A 0.9900 . ?
C20 H20B 0.9900 . ?
C21 C22 1.5305(11) . ?
C21 H21A 0.9900 . ?
C21 H21B 0.9900 . ?
C22 C23 1.5361(12) . ?
C22 H22A 0.9900 . ?
C22 H22B 0.9900 . ?
C23 H23A 0.9900 . ?
C23 H23B 0.9900 . ?
C24 C29 1.5425(12) . ?
C24 C25 1.5464(12) . ?
C24 H24A 1.0000 . ?
C25 C26 1.5290(13) . ?
C25 H25A 0.9900 . ?
C25 H25B 0.9900 . ?
C26 C27 1.5264(14) . ?
C26 H26A 0.9900 . ?
C26 H26B 0.9900 . ?
C27 C28 1.5278(14) . ?
C27 H27A 0.9900 . ?
C27 H27B 0.9900 . ?
C28 C29 1.5304(13) . ?
C28 H28A 0.9900 . ?
C28 H28B 0.9900 . ?
C29 H29A 0.9900 . ?
C29 H29B 0.9900 . ?
C30 C31 1.5399(12) . ?
C30 C35 1.5445(12) . ?
C30 H30A 1.0000 . ?
C31 C32 1.5319(14) . ?
C31 H31A 0.9900 . ?
C31 H31B 0.9900 . ?
C32 C33 1.5237(15) . ?
C32 H32A 0.9900 . ?
C32 H32B 0.9900 . ?
C33 C34 1.5246(14) . ?
C33 H33A 0.9900 . ?
C33 H33B 0.9900 . ?
C34 C35 1.5314(13) . ?
C34 H34A 0.9900 . ?
C34 H34B 0.9900 . ?
C35 H35A 0.9900 . ?
C35 H35B 0.9900 . ?
C36 C41 1.5448(12) . ?
C36 C37 1.5456(12) . ?
C36 H36A 1.0000 . ?
C37 C38 1.5277(13) . ?
C37 H37A 0.9900 . ?
C37 H37B 0.9900 . ?
C38 C39 1.5225(16) . ?
C38 H38A 0.9900 . ?
C38 H38B 0.9900 . ?
C39 C40 1.5245(16) . ?
C39 H39A 0.9900 . ?
C39 H39B 0.9900 . ?
C40 C41 1.5314(13) . ?
C40 H40A 0.9900 . ?
C40 H40B 0.9900 . ?
C41 H41A 0.9900 . ?
C41 H41B 0.9900 . ?
